data_7211659
loop_
_publ_author_name
'Li, Cheng-Peng'
'Yu, Qian'
'Zhang, Zhi-Hui'
'Du, Miao'

_publ_section_title
;
 Multifarious ZnII and CdII coordination frameworks constructed by a
 versatile trans-1-(2-pyridyl)-2-(4-pyridyl)ethylene tecton and various
 benzenedicarboxyl ligands
;
_journal_issue 3
_journal_name_full CrystEngComm
_journal_page_first 834
_journal_paper_doi 10.1039/b912001g
_journal_volume 12
_journal_year 2010
_chemical_formula_sum 'C48 H28 Br12 Cd N4 O14'
_chemical_formula_weight 1956.06
_chemical_name_systematic
;
?
;
_space_group_IT_number 14
_symmetry_cell_setting monoclinic
_symmetry_space_group_name_Hall '-P 2yn'
_symmetry_space_group_name_H-M 'P 1 21/n 1'
_atom_sites_solution_hydrogens geom
_atom_sites_solution_primary direct
_atom_sites_solution_secondary difmap
_audit_creation_method SHELXL-97
_cell_angle_alpha 90.00
_cell_angle_beta 97.2570(10)
_cell_angle_gamma 90.00
_cell_formula_units_Z 2
_cell_length_a 9.1883(4)
_cell_length_b 13.9263(7)
_cell_length_c 21.9249(10)
_cell_measurement_reflns_used 6026
_cell_measurement_temperature 296(2)
_cell_measurement_theta_max 27.70
_cell_measurement_theta_min 2.38
_cell_volume 2783.0(2)
_computing_cell_refinement 'Bruker APEX II'
_computing_data_reduction 'Bruker SAINT'
_computing_molecular_graphics 'Bruker SHELXTL'
_computing_publication_material 'Bruker SHELXTL'
_computing_structure_refinement 'SHELXL-97 (Sheldrick, 1997)'
_computing_structure_solution 'SHELXS-97 (Sheldrick, 1990)'
_diffrn_ambient_temperature 296(2)
_diffrn_measured_fraction_theta_full 0.996
_diffrn_measured_fraction_theta_max 0.996
_diffrn_measurement_device_type 'APEX II CCD area detector'
_diffrn_measurement_method 'phi and omega scans'
_diffrn_radiation_monochromator graphite
_diffrn_radiation_source 'fine-focus sealed tube'
_diffrn_radiation_type MoK\a
_diffrn_radiation_wavelength 0.71073
_diffrn_reflns_av_R_equivalents 0.0313
_diffrn_reflns_av_sigmaI/netI 0.0365
_diffrn_reflns_limit_h_max 10
_diffrn_reflns_limit_h_min -9
_diffrn_reflns_limit_k_max 16
_diffrn_reflns_limit_k_min -16
_diffrn_reflns_limit_l_max 25
_diffrn_reflns_limit_l_min -26
_diffrn_reflns_number 13818
_diffrn_reflns_theta_full 25.01
_diffrn_reflns_theta_max 25.01
_diffrn_reflns_theta_min 1.74
_exptl_absorpt_coefficient_mu 9.075
_exptl_absorpt_correction_T_max 1.000000
_exptl_absorpt_correction_T_min 0.650874
_exptl_absorpt_correction_type multi-scan
_exptl_absorpt_process_details SADABS
_exptl_crystal_colour COLORLESS
_exptl_crystal_density_diffrn 2.334
_exptl_crystal_density_meas ?
_exptl_crystal_density_method 'not measured'
_exptl_crystal_description BLOCK
_exptl_crystal_F_000 1848
_exptl_crystal_size_max 0.24
_exptl_crystal_size_mid 0.20
_exptl_crystal_size_min 0.18
_refine_diff_density_max 0.864
_refine_diff_density_min -1.035
_refine_diff_density_rms 0.109
_refine_ls_extinction_method none
_refine_ls_goodness_of_fit_ref 1.011
_refine_ls_hydrogen_treatment constr
_refine_ls_matrix_type full
_refine_ls_number_parameters 358
_refine_ls_number_reflns 4876
_refine_ls_number_restraints 0
_refine_ls_restrained_S_all 1.011
_refine_ls_R_factor_all 0.0473
_refine_ls_R_factor_gt 0.0340
_refine_ls_shift/su_max 0.001
_refine_ls_shift/su_mean 0.000
_refine_ls_structure_factor_coef Fsqd
_refine_ls_weighting_details 'calc w=1/[\s^2^(Fo^2^)+(0.0474P)^2^+8.4816P] where P=(Fo^2^+2Fc^2^)/3'
_refine_ls_weighting_scheme calc
_refine_ls_wR_factor_gt 0.0910
_refine_ls_wR_factor_ref 0.0972
_reflns_number_gt 3954
_reflns_number_total 4876
_reflns_threshold_expression >2sigma(I)
_cod_data_source_file b912001g.txt
_cod_data_source_block 8
_cod_depositor_comments
;
The following automatic conversions were performed:

'_symmetry_cell_setting' value 'Monoclinic' changed to 'monoclinic'
according to /home/saulius/struct/CIF-dictionaries/cif_core.dic
dictionary named 'cif_core.dic' version 2.4.2 from
2011-04-26.

'_exptl_absorpt_correction_type' value 'MULTI-SCAN'
changed to 'multi-scan' according to
/home/saulius/struct/CIF-dictionaries/cif_core.dic dictionary named
'cif_core.dic' version 2.4.2 from 2011-04-26.

Automatic conversion script
Id: cif_fix_values 1891 2012-01-12 08:04:46Z andrius 

The following automatic conversions were performed:

'_exptl_crystal_density_meas' value 'NONE' was changed to '?' - the
value is perceived as not measured.

Automatic conversion script
Id: cif_fix_values 3008 2015-01-20 13:52:24Z robertas 
;
_cod_original_sg_symbol_H-M P2(1)/n
_cod_database_code 7211659

loop_
_symmetry_equiv_pos_as_xyz
'x, y, z'
'-x+1/2, y+1/2, -z+1/2'
'-x, -y, -z'
'x-1/2, -y-1/2, z-1/2'

loop_
_atom_site_label
_atom_site_type_symbol
_atom_site_fract_x
_atom_site_fract_y
_atom_site_fract_z
_atom_site_U_iso_or_equiv
_atom_site_adp_type
_atom_site_occupancy
_atom_site_symmetry_multiplicity
_atom_site_calc_flag
_atom_site_refinement_flags
Cd1 Cd 0.0000 0.0000 1.0000 0.02640(14) Uani 1 2 d S
Br1 Br -0.45280(6) 0.13873(5) 0.84972(2) 0.04075(16) Uani 1 1 d .
Br2 Br -0.55928(6) 0.15123(5) 0.69924(3) 0.04571(18) Uani 1 1 d .
Br3 Br 0.03036(7) 0.13544(5) 0.65496(3) 0.04530(18) Uani 1 1 d .
Br4 Br 0.13731(7) 0.12918(6) 0.80496(3) 0.0573(2) Uani 1 1 d .
Br5 Br 0.23277(7) 0.65410(5) 0.96586(3) 0.05231(19) Uani 1 1 d .
Br6 Br 0.56860(8) 0.72722(5) 1.02446(3) 0.0562(2) Uani 1 1 d .
O1 O -0.0765(6) 0.1948(3) 0.91207(18) 0.0580(13) Uani 1 1 d .
O2 O -0.1227(4) 0.0375(3) 0.90592(15) 0.0345(9) Uani 1 1 d .
O3 O -0.3201(5) 0.0906(3) 0.58762(16) 0.0426(10) Uani 1 1 d .
O4 O -0.3191(5) 0.2493(3) 0.60502(17) 0.0505(11) Uani 1 1 d .
O5 O 0.1175(4) 0.4063(4) 0.97545(18) 0.0517(12) Uani 1 1 d .
H5A H 0.1509 0.4106 1.0118 0.078 Uiso 1 1 calc R
O6 O 0.1958(5) 0.4326(4) 0.88534(18) 0.0554(12) Uani 1 1 d .
O7 O 0.1398(5) 0.1393(3) 1.00096(17) 0.0418(10) Uani 1 1 d .
H7A H 0.1557 0.1608 1.0375 0.063 Uiso 1 1 d R
H7B H 0.0984 0.1770 0.9736 0.063 Uiso 1 1 d R
N1 N 0.1725(5) -0.0738(3) 0.9445(2) 0.0349(10) Uani 1 1 d .
N2 N 0.5787(5) -0.1075(3) 0.6703(2) 0.0372(11) Uani 1 1 d .
H2A H 0.4875 -0.1045 0.6557 0.045 Uiso 1 1 calc R
C1 C 0.3908(6) -0.1052(4) 0.8684(3) 0.0358(13) Uani 1 1 d .
C2 C 0.4246(7) -0.0838(5) 0.9303(3) 0.0443(15) Uani 1 1 d .
H2 H 0.5220 -0.0794 0.9477 0.053 Uiso 1 1 calc R
C3 C 0.3137(7) -0.0691(5) 0.9658(3) 0.0463(15) Uani 1 1 d .
H3 H 0.3393 -0.0550 1.0073 0.056 Uiso 1 1 calc R
C4 C 0.1388(7) -0.1009(5) 0.8858(3) 0.0441(15) Uani 1 1 d .
H4 H 0.0405 -0.1089 0.8703 0.053 Uiso 1 1 calc R
C5 C 0.2444(7) -0.1174(5) 0.8472(3) 0.0470(16) Uani 1 1 d .
H5 H 0.2163 -0.1368 0.8068 0.056 Uiso 1 1 calc R
C6 C 0.5090(7) -0.1123(4) 0.8292(3) 0.0406(14) Uani 1 1 d .
H6 H 0.6041 -0.1203 0.8487 0.049 Uiso 1 1 calc R
C7 C 0.4913(6) -0.1082(4) 0.7686(3) 0.0385(13) Uani 1 1 d .
H7 H 0.3964 -0.1038 0.7483 0.046 Uiso 1 1 calc R
C8 C 0.6135(6) -0.1100(4) 0.7318(2) 0.0340(12) Uani 1 1 d .
C9 C 0.6759(7) -0.1093(4) 0.6313(3) 0.0423(14) Uani 1 1 d .
H9 H 0.6450 -0.1081 0.5892 0.051 Uiso 1 1 calc R
C10 C 0.8249(8) -0.1128(5) 0.6526(3) 0.0491(16) Uani 1 1 d .
H10 H 0.8953 -0.1146 0.6256 0.059 Uiso 1 1 calc R
C11 C 0.8635(7) -0.1137(5) 0.7150(3) 0.0496(16) Uani 1 1 d .
H11 H 0.9623 -0.1145 0.7308 0.059 Uiso 1 1 calc R
C12 C 0.7594(7) -0.1135(4) 0.7549(3) 0.0412(14) Uani 1 1 d .
H12 H 0.7876 -0.1156 0.7971 0.049 Uiso 1 1 calc R
C13 C -0.1169(6) 0.1209(4) 0.8846(2) 0.0326(12) Uani 1 1 d .
C14 C -0.1670(6) 0.1302(4) 0.8157(2) 0.0250(11) Uani 1 1 d .
C15 C -0.3147(6) 0.1354(4) 0.7931(2) 0.0266(11) Uani 1 1 d .
C16 C -0.3598(6) 0.1439(4) 0.7300(2) 0.0259(11) Uani 1 1 d .
C17 C -0.2551(6) 0.1467(3) 0.6890(2) 0.0255(11) Uani 1 1 d .
C18 C -0.3027(6) 0.1656(4) 0.6206(2) 0.0316(12) Uani 1 1 d .
C19 C -0.1083(6) 0.1389(4) 0.7115(2) 0.0262(11) Uani 1 1 d .
C20 C -0.0646(6) 0.1323(4) 0.7740(2) 0.0308(12) Uani 1 1 d .
C21 C 0.2136(6) 0.4341(5) 0.9422(2) 0.0405(14) Uani 1 1 d .
C22 C 0.3601(6) 0.4682(4) 0.9740(2) 0.0341(13) Uani 1 1 d .
C23 C 0.3879(6) 0.5651(4) 0.9857(2) 0.0355(13) Uani 1 1 d .
C24 C 0.5269(6) 0.5956(4) 1.0111(2) 0.0338(12) Uani 1 1 d .

loop_
_atom_site_aniso_label
_atom_site_aniso_U_11
_atom_site_aniso_U_22
_atom_site_aniso_U_33
_atom_site_aniso_U_23
_atom_site_aniso_U_13
_atom_site_aniso_U_12
Cd1 0.0326(3) 0.0304(3) 0.0162(2) 0.0019(2) 0.0032(2) 0.0003(2)
Br1 0.0386(3) 0.0571(4) 0.0293(3) 0.0037(3) 0.0151(2) 0.0023(3)
Br2 0.0265(3) 0.0711(5) 0.0374(3) 0.0053(3) -0.0043(2) 0.0041(3)
Br3 0.0395(3) 0.0668(4) 0.0330(3) 0.0029(3) 0.0179(2) 0.0032(3)
Br4 0.0267(3) 0.0977(6) 0.0455(4) 0.0169(4) -0.0032(3) 0.0020(3)
Br5 0.0430(4) 0.0628(4) 0.0518(4) 0.0115(3) 0.0087(3) 0.0129(3)
Br6 0.0664(5) 0.0434(4) 0.0599(4) -0.0081(3) 0.0123(3) -0.0089(3)
O1 0.094(4) 0.044(3) 0.029(2) -0.001(2) -0.017(2) 0.003(3)
O2 0.044(2) 0.036(2) 0.0217(18) 0.0080(16) -0.0019(16) 0.0014(18)
O3 0.057(3) 0.047(3) 0.0226(19) -0.0047(18) 0.0012(17) 0.002(2)
O4 0.082(3) 0.044(3) 0.025(2) 0.0112(18) 0.001(2) 0.008(2)
O5 0.040(2) 0.086(3) 0.028(2) 0.004(2) -0.0009(18) -0.021(2)
O6 0.048(3) 0.093(4) 0.025(2) 0.007(2) 0.0006(18) -0.017(3)
O7 0.053(3) 0.042(2) 0.030(2) -0.0007(17) 0.0023(18) -0.015(2)
N1 0.038(3) 0.034(3) 0.034(2) 0.000(2) 0.007(2) 0.002(2)
N2 0.039(3) 0.042(3) 0.031(2) -0.002(2) 0.003(2) 0.004(2)
C1 0.039(3) 0.032(3) 0.037(3) -0.001(2) 0.010(2) 0.004(3)
C2 0.035(3) 0.063(4) 0.034(3) 0.004(3) 0.001(2) -0.003(3)
C3 0.046(4) 0.064(4) 0.030(3) -0.002(3) 0.006(3) 0.004(3)
C4 0.036(3) 0.061(4) 0.035(3) -0.012(3) 0.003(2) 0.001(3)
C5 0.049(4) 0.060(4) 0.033(3) -0.016(3) 0.007(3) 0.002(3)
C6 0.042(3) 0.043(4) 0.037(3) 0.002(3) 0.009(3) 0.006(3)
C7 0.038(3) 0.041(3) 0.037(3) -0.001(3) 0.007(2) 0.002(3)
C8 0.042(3) 0.029(3) 0.031(3) -0.004(2) 0.007(2) 0.002(2)
C9 0.052(4) 0.042(4) 0.034(3) 0.001(3) 0.011(3) 0.004(3)
C10 0.061(4) 0.047(4) 0.044(4) 0.001(3) 0.024(3) 0.006(3)
C11 0.042(4) 0.055(4) 0.052(4) 0.007(3) 0.009(3) 0.007(3)
C12 0.046(3) 0.044(4) 0.034(3) 0.004(3) 0.007(3) 0.007(3)
C13 0.037(3) 0.038(3) 0.021(3) -0.001(2) -0.002(2) 0.001(3)
C14 0.032(3) 0.023(3) 0.019(2) 0.0032(19) 0.001(2) 0.000(2)
C15 0.032(3) 0.027(3) 0.023(2) 0.004(2) 0.011(2) -0.002(2)
C16 0.029(3) 0.025(3) 0.024(2) 0.002(2) 0.002(2) 0.001(2)
C17 0.034(3) 0.023(3) 0.020(2) 0.002(2) 0.003(2) 0.002(2)
C18 0.035(3) 0.039(3) 0.021(3) 0.006(2) 0.005(2) 0.003(3)
C19 0.032(3) 0.028(3) 0.021(2) 0.004(2) 0.011(2) 0.001(2)
C20 0.026(3) 0.037(3) 0.028(3) 0.005(2) -0.001(2) 0.001(2)
C21 0.032(3) 0.061(4) 0.028(3) 0.001(3) 0.000(2) -0.009(3)
C22 0.033(3) 0.045(3) 0.024(3) 0.005(2) 0.003(2) -0.007(3)
C23 0.031(3) 0.051(4) 0.025(3) 0.003(2) 0.007(2) -0.001(3)
C24 0.037(3) 0.039(3) 0.026(3) 0.001(2) 0.007(2) -0.006(3)

loop_
_atom_type_symbol
_atom_type_description
_atom_type_scat_dispersion_real
_atom_type_scat_dispersion_imag
_atom_type_scat_source
C C 0.0033 0.0016 'International Tables Vol C Tables 4.2.6.8 and 6.1.1.4'
H H 0.0000 0.0000 'International Tables Vol C Tables 4.2.6.8 and 6.1.1.4'
N N 0.0061 0.0033 'International Tables Vol C Tables 4.2.6.8 and 6.1.1.4'
O O 0.0106 0.0060 'International Tables Vol C Tables 4.2.6.8 and 6.1.1.4'
Br Br -0.2901 2.4595 'International Tables Vol C Tables 4.2.6.8 and 6.1.1.4'
Cd Cd -0.8075 1.2024 'International Tables Vol C Tables 4.2.6.8 and 6.1.1.4'

loop_
_geom_angle_atom_site_label_1
_geom_angle_atom_site_label_2
_geom_angle_atom_site_label_3
_geom_angle
_geom_angle_site_symmetry_1
_geom_angle_site_symmetry_3
O2 Cd1 O2 180.000(1) 3_557 .
O2 Cd1 O7 91.53(14) 3_557 3_557
O2 Cd1 O7 88.47(14) . 3_557
O2 Cd1 O7 88.47(14) 3_557 .
O2 Cd1 O7 91.53(14) . .
O7 Cd1 O7 180.00(19) 3_557 .
O2 Cd1 N1 94.55(15) 3_557 .
O2 Cd1 N1 85.45(15) . .
O7 Cd1 N1 92.19(15) 3_557 .
O7 Cd1 N1 87.81(15) . .
O2 Cd1 N1 85.45(15) 3_557 3_557
O2 Cd1 N1 94.55(15) . 3_557
O7 Cd1 N1 87.81(15) 3_557 3_557
O7 Cd1 N1 92.19(15) . 3_557
N1 Cd1 N1 180.00(17) . 3_557
C13 O2 Cd1 120.6(3) . .
C21 O5 H5A 109.5 . .
Cd1 O7 H7A 109.4 . .
Cd1 O7 H7B 108.2 . .
H7A O7 H7B 117.1 . .
C3 N1 C4 116.8(5) . .
C3 N1 Cd1 119.3(4) . .
C4 N1 Cd1 122.1(4) . .
C9 N2 C8 123.9(5) . .
C9 N2 H2A 118.0 . .
C8 N2 H2A 118.0 . .
C2 C1 C5 116.5(5) . .
C2 C1 C6 119.7(5) . .
C5 C1 C6 123.8(5) . .
C1 C2 C3 119.8(6) . .
C1 C2 H2 120.1 . .
C3 C2 H2 120.1 . .
N1 C3 C2 123.7(5) . .
N1 C3 H3 118.1 . .
C2 C3 H3 118.1 . .
N1 C4 C5 122.6(6) . .
N1 C4 H4 118.7 . .
C5 C4 H4 118.7 . .
C1 C5 C4 120.2(5) . .
C1 C5 H5 119.9 . .
C4 C5 H5 119.9 . .
C7 C6 C1 125.4(6) . .
C7 C6 H6 117.3 . .
C1 C6 H6 117.3 . .
C6 C7 C8 123.3(6) . .
C6 C7 H7 118.4 . .
C8 C7 H7 118.4 . .
N2 C8 C12 117.8(5) . .
N2 C8 C7 116.7(5) . .
C12 C8 C7 125.4(5) . .
N2 C9 C10 120.2(6) . .
N2 C9 H9 119.9 . .
C10 C9 H9 119.9 . .
C11 C10 C9 117.1(6) . .
C11 C10 H10 121.4 . .
C9 C10 H10 121.4 . .
C12 C11 C10 121.5(6) . .
C12 C11 H11 119.3 . .
C10 C11 H11 119.3 . .
C11 C12 C8 119.4(6) . .
C11 C12 H12 120.3 . .
C8 C12 H12 120.3 . .
O1 C13 O2 128.2(5) . .
O1 C13 C14 116.7(5) . .
O2 C13 C14 115.1(5) . .
C15 C14 C20 118.4(4) . .
C15 C14 C13 121.1(4) . .
C20 C14 C13 120.5(5) . .
C14 C15 C16 120.8(4) . .
C14 C15 Br1 118.5(4) . .
C16 C15 Br1 120.6(4) . .
C15 C16 C17 119.8(5) . .
C15 C16 Br2 121.0(4) . .
C17 C16 Br2 119.2(4) . .
C19 C17 C16 119.2(4) . .
C19 C17 C18 120.6(4) . .
C16 C17 C18 120.0(5) . .
O4 C18 O3 128.7(5) . .
O4 C18 C17 116.7(5) . .
O3 C18 C17 114.6(5) . .
C20 C19 C17 120.6(4) . .
C20 C19 Br3 121.0(4) . .
C17 C19 Br3 118.4(4) . .
C19 C20 C14 121.2(5) . .
C19 C20 Br4 120.4(4) . .
C14 C20 Br4 118.5(4) . .
O6 C21 O5 123.9(5) . .
O6 C21 C22 117.8(5) . .
O5 C21 C22 118.2(5) . .
C24 C22 C23 117.9(5) 3_667 .
C24 C22 C21 120.5(5) 3_667 .
C23 C22 C21 121.5(5) . .
C24 C23 C22 120.4(5) . .
C24 C23 Br5 121.1(5) . .
C22 C23 Br5 118.5(4) . .
C22 C24 C23 121.6(5) 3_667 .
C22 C24 Br6 117.3(4) 3_667 .
C23 C24 Br6 121.0(4) . .

loop_
_geom_bond_atom_site_label_1
_geom_bond_atom_site_label_2
_geom_bond_distance
_geom_bond_site_symmetry_2
Cd1 O2 2.283(3) 3_557
Cd1 O2 2.283(3) .
Cd1 O7 2.325(4) 3_557
Cd1 O7 2.325(4) .
Cd1 N1 2.353(4) .
Cd1 N1 2.353(4) 3_557
Br1 C15 1.884(5) .
Br2 C16 1.874(5) .
Br3 C19 1.888(5) .
Br4 C20 1.894(5) .
Br5 C23 1.897(6) .
Br6 C24 1.888(6) .
O1 C13 1.226(7) .
O2 C13 1.256(7) .
O3 C18 1.269(7) .
O4 C18 1.218(7) .
O5 C21 1.274(7) .
O5 H5A 0.8200 .
O6 C21 1.237(6) .
O7 H7A 0.8500 .
O7 H7B 0.8500 .
N1 C3 1.324(7) .
N1 C4 1.340(7) .
N2 C9 1.313(7) .
N2 C8 1.347(7) .
N2 H2A 0.8600 .
C1 C2 1.385(8) .
C1 C5 1.378(8) .
C1 C6 1.471(8) .
C2 C3 1.375(8) .
C2 H2 0.9300 .
C3 H3 0.9300 .
C4 C5 1.385(8) .
C4 H4 0.9300 .
C5 H5 0.9300 .
C6 C7 1.319(8) .
C6 H6 0.9300 .
C7 C8 1.463(8) .
C7 H7 0.9300 .
C8 C12 1.373(8) .
C9 C10 1.390(9) .
C9 H9 0.9300 .
C10 C11 1.371(9) .
C10 H10 0.9300 .
C11 C12 1.374(8) .
C11 H11 0.9300 .
C12 H12 0.9300 .
C13 C14 1.528(7) .
C14 C15 1.387(7) .
C14 C20 1.392(7) .
C15 C16 1.399(7) .
C16 C17 1.398(7) .
C17 C19 1.382(7) .
C17 C18 1.530(7) .
C19 C20 1.381(7) .
C21 C22 1.512(8) .
C22 C24 1.374(8) 3_667
C22 C23 1.391(8) .
C23 C24 1.394(8) .
C24 C22 1.374(8) 3_667

loop_
_geom_torsion_atom_site_label_1
_geom_torsion_atom_site_label_2
_geom_torsion_atom_site_label_3
_geom_torsion_atom_site_label_4
_geom_torsion
_geom_torsion_site_symmetry_1
_geom_torsion_site_symmetry_4
O7 Cd1 O2 C13 164.9(4) 3_557 .
O7 Cd1 O2 C13 -15.1(4) . .
N1 Cd1 O2 C13 -102.7(4) . .
N1 Cd1 O2 C13 77.3(4) 3_557 .
O2 Cd1 N1 C3 -36.7(5) 3_557 .
O2 Cd1 N1 C3 143.3(5) . .
O7 Cd1 N1 C3 -128.4(4) 3_557 .
O7 Cd1 N1 C3 51.6(4) . .
O2 Cd1 N1 C4 159.2(5) 3_557 .
O2 Cd1 N1 C4 -20.8(5) . .
O7 Cd1 N1 C4 67.5(5) 3_557 .
O7 Cd1 N1 C4 -112.5(5) . .
C5 C1 C2 C3 -4.6(9) . .
C6 C1 C2 C3 174.4(6) . .
C4 N1 C3 C2 4.6(10) . .
Cd1 N1 C3 C2 -160.3(5) . .
C1 C2 C3 N1 -0.2(11) . .
C3 N1 C4 C5 -4.1(9) . .
Cd1 N1 C4 C5 160.3(5) . .
C2 C1 C5 C4 5.0(10) . .
C6 C1 C5 C4 -174.0(6) . .
N1 C4 C5 C1 -0.7(11) . .
C2 C1 C6 C7 -162.0(6) . .
C5 C1 C6 C7 16.9(10) . .
C1 C6 C7 C8 176.4(6) . .
C9 N2 C8 C12 0.9(9) . .
C9 N2 C8 C7 -179.6(5) . .
C6 C7 C8 N2 178.5(6) . .
C6 C7 C8 C12 -2.0(10) . .
C8 N2 C9 C10 -0.8(9) . .
N2 C9 C10 C11 -0.4(10) . .
C9 C10 C11 C12 1.6(10) . .
C10 C11 C12 C8 -1.5(10) . .
N2 C8 C12 C11 0.3(9) . .
C7 C8 C12 C11 -179.2(6) . .
Cd1 O2 C13 O1 -16.0(8) . .
Cd1 O2 C13 C14 164.0(3) . .
O1 C13 C14 C15 -99.2(6) . .
O2 C13 C14 C15 80.8(6) . .
O1 C13 C14 C20 81.7(7) . .
O2 C13 C14 C20 -98.3(6) . .
C20 C14 C15 C16 -0.9(8) . .
C13 C14 C15 C16 179.9(5) . .
C20 C14 C15 Br1 -177.0(4) . .
C13 C14 C15 Br1 3.9(7) . .
C14 C15 C16 C17 0.5(8) . .
Br1 C15 C16 C17 176.4(4) . .
C14 C15 C16 Br2 -179.9(4) . .
Br1 C15 C16 Br2 -3.9(6) . .
C15 C16 C17 C19 1.3(7) . .
Br2 C16 C17 C19 -178.4(4) . .
C15 C16 C17 C18 -174.2(5) . .
Br2 C16 C17 C18 6.2(7) . .
C19 C17 C18 O4 -92.0(6) . .
C16 C17 C18 O4 83.3(7) . .
C19 C17 C18 O3 88.2(6) . .
C16 C17 C18 O3 -96.5(6) . .
C16 C17 C19 C20 -2.6(8) . .
C18 C17 C19 C20 172.8(5) . .
C16 C17 C19 Br3 176.5(4) . .
C18 C17 C19 Br3 -8.1(7) . .
C17 C19 C20 C14 2.2(8) . .
Br3 C19 C20 C14 -176.9(4) . .
C17 C19 C20 Br4 -176.3(4) . .
Br3 C19 C20 Br4 4.7(6) . .
C15 C14 C20 C19 -0.4(8) . .
C13 C14 C20 C19 178.8(5) . .
C15 C14 C20 Br4 178.1(4) . .
C13 C14 C20 Br4 -2.7(7) . .
O6 C21 C22 C24 -89.5(7) . 3_667
O5 C21 C22 C24 88.8(7) . 3_667
O6 C21 C22 C23 86.7(8) . .
O5 C21 C22 C23 -95.0(7) . .
C24 C22 C23 C24 0.8(8) 3_667 .
C21 C22 C23 C24 -175.4(5) . .
C24 C22 C23 Br5 -179.5(4) 3_667 .
C21 C22 C23 Br5 4.2(7) . .
C22 C23 C24 C22 -0.9(9) . 3_667
Br5 C23 C24 C22 179.5(4) . 3_667
C22 C23 C24 Br6 177.6(4) . .
Br5 C23 C24 Br6 -2.0(6) . .
